data_2015943
loop_
_publ_author_name
'Low, John N.'
'Cobo, Justo'
'S\'anchez, Ana '
'Trilleras, Jorge'
'Glidewell, Christopher'

_publ_section_title
;Supramolecular aggregation in three
 4-aryl-6-(1<i>H</i>-indol-3-yl)-3-methyl-1-phenyl-1<i>H</i>-pyrazolo[3,4-<i>b</i>]pyridine-5-carbonitriles
;
_journal_coeditor_code FA3082
_journal_issue 5
_journal_name_full 'Acta Crystallographica Section C'
_journal_page_first o287
_journal_page_last o291
_journal_paper_doi 10.1107/S0108270107013649
_journal_volume 63
_journal_year 2007
_chemical_formula_iupac 'C29 H21 N5 O, C3 H7 N O'
_chemical_formula_moiety 'C29 H21 N5 O, C3 H7 N O'
_chemical_formula_sum 'C32 H28 N6 O2'
_chemical_formula_weight 528.60
_chemical_name_systematic
;
6-(1H-indol-3-yl)-3-methyl-4-(4-methoxyphenyl)-1-phenyl-1H-
pyrazolo[3,4-b]pyridine-5-carbonitrile
;
_space_group_IT_number 15
_symmetry_cell_setting monoclinic
_symmetry_space_group_name_Hall '-C 2yc'
_symmetry_space_group_name_H-M 'C 1 2/c 1'
_atom_sites_solution_hydrogens geom
_atom_sites_solution_primary direct
_atom_sites_solution_secondary difmap
_cell_angle_alpha 90.00
_cell_angle_beta 131.010(5)
_cell_angle_gamma 90.00
_cell_formula_units_Z 8
_cell_length_a 30.303(3)
_cell_length_b 11.3490(16)
_cell_length_c 20.344(3)
_cell_measurement_reflns_used 6055
_cell_measurement_temperature 120(2)
_cell_measurement_theta_max 27.50
_cell_measurement_theta_min 3.82
_cell_volume 5279.5(13)
_computing_cell_refinement 'DIRAX/LSQ (Duisenberg <i>et al.</i>,  2000)'
_computing_data_collection 'COLLECT (Hooft, 1999)'
_computing_data_reduction 'EVALCCD (Duisenberg <i>et al.</i>,  2003)'
_computing_molecular_graphics 'PLATON (Spek, 2003)'
_computing_publication_material 'SHELXL97 and PRPKAPPA (Ferguson, 1999)'
_computing_structure_refinement 'OSCAIL (McArdle, 2003) and SHELXL97 (Sheldrick, 1997)'
_computing_structure_solution 'SIR2004 (Burla <i>et al.</i>,  2005)'
_diffrn_ambient_temperature 120(2)
_diffrn_detector_area_resol_mean 9.091
_diffrn_measured_fraction_theta_full 0.997
_diffrn_measured_fraction_theta_max 0.998
_diffrn_measurement_device_type 'Bruker--Nonius KappaCCD'
_diffrn_measurement_method '\f & \w scans'
_diffrn_radiation_monochromator graphite
_diffrn_radiation_source 'Bruker--Nonius FR591 rotating anode'
_diffrn_radiation_type MoK\a
_diffrn_radiation_wavelength 0.71073
_diffrn_reflns_av_R_equivalents 0.0737
_diffrn_reflns_av_sigmaI/netI 0.0491
_diffrn_reflns_limit_h_max 39
_diffrn_reflns_limit_h_min -39
_diffrn_reflns_limit_k_max 14
_diffrn_reflns_limit_k_min -14
_diffrn_reflns_limit_l_max 26
_diffrn_reflns_limit_l_min -26
_diffrn_reflns_number 63662
_diffrn_reflns_theta_full 25.00
_diffrn_reflns_theta_max 27.50
_diffrn_reflns_theta_min 3.82
_diffrn_standards_decay_% 0
_diffrn_standards_number 0
_exptl_absorpt_coefficient_mu 0.086
_exptl_absorpt_correction_T_max 0.977
_exptl_absorpt_correction_T_min 0.949
_exptl_absorpt_correction_type multi-scan
_exptl_absorpt_process_details '(SADABS; Sheldrick, 2003)'
_exptl_crystal_colour colourless
_exptl_crystal_density_diffrn 1.330
_exptl_crystal_density_method 'not measured'
_exptl_crystal_description block
_exptl_crystal_F_000 2224
_exptl_crystal_size_max 0.51
_exptl_crystal_size_mid 0.49
_exptl_crystal_size_min 0.27
_refine_diff_density_max 0.427
_refine_diff_density_min -0.342
_refine_ls_extinction_method none
_refine_ls_goodness_of_fit_ref 1.067
_refine_ls_hydrogen_treatment constr
_refine_ls_matrix_type full
_refine_ls_number_parameters 365
_refine_ls_number_reflns 6055
_refine_ls_number_restraints 0
_refine_ls_restrained_S_all 1.067
_refine_ls_R_factor_all 0.1361
_refine_ls_R_factor_gt 0.0686
_refine_ls_shift/su_max 0.000
_refine_ls_shift/su_mean 0.000
_refine_ls_structure_factor_coef Fsqd
_refine_ls_weighting_details 'w=1/[\s^2^(Fo^2^)+(0.1316P)^2^+4.8045P] where P=(Fo^2^+2Fc^2^)/3'
_refine_ls_weighting_scheme calc
_refine_ls_wR_factor_gt 0.1777
_refine_ls_wR_factor_ref 0.2373
_reflns_number_gt 3416
_reflns_number_total 6055
_reflns_threshold_expression I>2\s(I)
_cod_data_source_file fa3082.cif
_cod_data_source_block II
_cod_original_cell_volume 5279.5(12)
_cod_original_sg_symbol_H-M 'C 2/c'
_cod_database_code 2015943
_cod_database_fobs_code 2015943

loop_
_symmetry_equiv_pos_as_xyz
'x, y, z'
'-x, y, -z+1/2'
'x+1/2, y+1/2, z'
'-x+1/2, y+1/2, -z+1/2'
'-x, -y, -z'
'x, -y, z-1/2'
'-x+1/2, -y+1/2, -z'
'x+1/2, -y+1/2, z-1/2'

loop_
_atom_site_type_symbol
_atom_site_label
_atom_site_fract_x
_atom_site_fract_y
_atom_site_fract_z
_atom_site_U_iso_or_equiv
_atom_site_adp_type
_atom_site_calc_flag
_atom_site_refinement_flags
_atom_site_occupancy
N N1 0.32488(10) 0.7888(2) 0.70486(14) 0.0322(5) Uani d . 1
C C11 0.36448(12) 0.8849(2) 0.73863(17) 0.0321(6) Uani d . 1
C C12 0.38321(13) 0.9405(3) 0.81386(18) 0.0380(7) Uani d . 1
C C13 0.42035(13) 1.0364(3) 0.8457(2) 0.0435(8) Uani d . 1
C C14 0.43968(13) 1.0772(3) 0.80465(19) 0.0401(7) Uani d . 1
C C15 0.42110(12) 1.0207(3) 0.72984(19) 0.0385(7) Uani d . 1
C C16 0.38351(11) 0.9253(2) 0.69623(18) 0.0333(6) Uani d . 1
N N2 0.29659(10) 0.7677(2) 0.73639(15) 0.0343(6) Uani d . 1
C C3 0.25999(12) 0.6793(3) 0.69113(18) 0.0336(6) Uani d . 1
C C31 0.22399(13) 0.6345(3) 0.71148(19) 0.0400(7) Uani d . 1
C C3A 0.26325(11) 0.6392(2) 0.62731(17) 0.0304(6) Uani d . 1
C C4 0.23864(11) 0.5493(2) 0.56523(17) 0.0300(6) Uani d . 1
C C41 0.19147(11) 0.4709(2) 0.54415(17) 0.0297(6) Uani d . 1
C C42 0.13762(12) 0.5176(2) 0.51039(17) 0.0326(6) Uani d . 1
C C43 0.09360(12) 0.4440(2) 0.48931(18) 0.0330(6) Uani d . 1
C C44 0.10316(11) 0.3233(2) 0.50422(17) 0.0306(6) Uani d . 1
O O44 0.05704(8) 0.25804(17) 0.48253(13) 0.0379(5) Uani d . 1
C C441 0.06882(14) 0.1363(3) 0.5079(2) 0.0418(7) Uani d . 1
C C45 0.15661(12) 0.2763(3) 0.53807(18) 0.0336(6) Uani d . 1
C C46 0.20003(12) 0.3501(2) 0.55714(18) 0.0331(6) Uani d . 1
C C5 0.26140(11) 0.5367(2) 0.52369(17) 0.0297(6) Uani d . 1
C C51 0.23897(12) 0.4441(3) 0.46091(19) 0.0326(6) Uani d . 1
N N51 0.22104(10) 0.3701(2) 0.41031(16) 0.0383(6) Uani d . 1
C C6 0.30551(11) 0.6147(2) 0.54193(16) 0.0285(6) Uani d . 1
C C61 0.33029(11) 0.6076(2) 0.49971(17) 0.0287(6) Uani d . 1
C C62 0.30427(12) 0.5661(2) 0.41748(18) 0.0324(6) Uani d . 1
N N63 0.33872(10) 0.5905(2) 0.39853(15) 0.0336(6) Uani d . 1
C C63A 0.38834(12) 0.6484(2) 0.46756(18) 0.0305(6) Uani d . 1
C C64 0.43473(12) 0.6915(3) 0.47644(19) 0.0343(6) Uani d . 1
C C65 0.47972(12) 0.7480(3) 0.55343(19) 0.0356(7) Uani d . 1
C C66 0.47790(12) 0.7598(2) 0.62011(18) 0.0342(6) Uani d . 1
C C67 0.43153(12) 0.7167(2) 0.61128(17) 0.0313(6) Uani d . 1
C C67A 0.38476(11) 0.6605(2) 0.53326(17) 0.0281(6) Uani d . 1
N N7 0.32761(9) 0.7014(2) 0.60023(14) 0.0302(5) Uani d . 1
C C7A 0.30613(11) 0.7103(2) 0.64019(17) 0.0293(6) Uani d . 1
N N20 0.39941(11) 0.5910(2) 0.22693(15) 0.0388(6) Uani d . 1
C C20 0.36099(14) 0.6152(3) 0.2364(2) 0.0433(8) Uani d . 1
O O20 0.35567(11) 0.5587(2) 0.28208(15) 0.0576(7) Uani d . 1
C C21 0.40002(17) 0.6580(3) 0.1665(2) 0.0554(9) Uani d . 1
C C22 0.44024(16) 0.4946(3) 0.2732(2) 0.0553(9) Uani d . 1
H H12 0.3706 0.9130 0.8433 0.046 Uiso calc R 1
H H13 0.4328 1.0749 0.8969 0.052 Uiso calc R 1
H H14 0.4653 1.1430 0.8272 0.048 Uiso calc R 1
H H15 0.4344 1.0478 0.7012 0.046 Uiso calc R 1
H H16 0.3708 0.8876 0.6446 0.040 Uiso calc R 1
H H31A 0.2379 0.6693 0.7663 0.060 Uiso calc R 1
H H31B 0.2274 0.5485 0.7172 0.060 Uiso calc R 1
H H31C 0.1830 0.6561 0.6644 0.060 Uiso calc R 1
H H42 0.1312 0.6002 0.5019 0.039 Uiso calc R 1
H H43 0.0566 0.4760 0.4645 0.040 Uiso calc R 1
H H44A 0.0806 0.0962 0.4789 0.063 Uiso calc R 1
H H44B 0.0335 0.0989 0.4909 0.063 Uiso calc R 1
H H44C 0.1004 0.1306 0.5712 0.063 Uiso calc R 1
H H45 0.1634 0.1939 0.5481 0.040 Uiso calc R 1
H H46 0.2364 0.3174 0.5796 0.040 Uiso calc R 1
H H62 0.2677 0.5264 0.3799 0.039 Uiso calc R 1
H H63 0.3306 0.5722 0.3495 0.040 Uiso calc R 1
H H64 0.4357 0.6827 0.4310 0.041 Uiso calc R 1
H H65 0.5119 0.7788 0.5610 0.043 Uiso calc R 1
H H66 0.5092 0.7982 0.6726 0.041 Uiso calc R 1
H H67 0.4312 0.7250 0.6575 0.038 Uiso calc R 1
H H20 0.3359 0.6810 0.2056 0.052 Uiso calc R 1
H H21A 0.3698 0.7191 0.1387 0.083 Uiso calc R 1
H H21B 0.3923 0.6050 0.1219 0.083 Uiso calc R 1
H H21C 0.4384 0.6950 0.1984 0.083 Uiso calc R 1
H H22A 0.4322 0.4515 0.3061 0.083 Uiso calc R 1
H H22B 0.4802 0.5256 0.3134 0.083 Uiso calc R 1
H H22C 0.4360 0.4412 0.2314 0.083 Uiso calc R 1

loop_
_atom_site_aniso_label
_atom_site_aniso_U_11
_atom_site_aniso_U_22
_atom_site_aniso_U_33
_atom_site_aniso_U_12
_atom_site_aniso_U_13
_atom_site_aniso_U_23
N1 0.0328(12) 0.0364(13) 0.0322(12) 0.0006(10) 0.0234(11) -0.0011(10)
C11 0.0274(13) 0.0316(15) 0.0300(14) 0.0039(11) 0.0157(12) -0.0014(12)
C12 0.0391(16) 0.0396(17) 0.0346(15) -0.0002(14) 0.0239(14) -0.0037(13)
C13 0.0411(17) 0.0433(19) 0.0366(16) -0.0018(14) 0.0214(14) -0.0085(14)
C14 0.0374(16) 0.0315(16) 0.0389(16) -0.0026(13) 0.0196(14) -0.0047(13)
C15 0.0367(15) 0.0354(17) 0.0420(17) -0.0012(13) 0.0253(14) -0.0035(13)
C16 0.0304(14) 0.0339(15) 0.0311(14) 0.0002(12) 0.0183(13) -0.0042(12)
N2 0.0355(13) 0.0396(14) 0.0329(13) -0.0002(11) 0.0247(11) -0.0006(11)
C3 0.0344(15) 0.0365(16) 0.0325(15) 0.0033(13) 0.0230(13) 0.0032(12)
C31 0.0442(17) 0.0454(18) 0.0376(16) -0.0009(14) 0.0300(15) -0.0015(14)
C3A 0.0308(14) 0.0335(15) 0.0290(14) 0.0036(12) 0.0205(12) 0.0030(11)
C4 0.0287(13) 0.0304(15) 0.0295(14) 0.0043(11) 0.0185(12) 0.0053(11)
C41 0.0291(13) 0.0317(15) 0.0277(13) 0.0006(11) 0.0183(12) 0.0012(11)
C42 0.0390(15) 0.0281(14) 0.0333(15) 0.0023(12) 0.0249(13) 0.0029(12)
C43 0.0307(14) 0.0327(15) 0.0367(15) 0.0034(12) 0.0226(13) 0.0029(12)
C44 0.0323(14) 0.0325(15) 0.0316(14) 0.0002(12) 0.0230(13) 0.0024(11)
O44 0.0351(11) 0.0302(11) 0.0532(13) 0.0016(9) 0.0310(10) 0.0069(9)
C441 0.0469(17) 0.0289(15) 0.0582(19) -0.0007(13) 0.0382(16) 0.0050(14)
C45 0.0375(15) 0.0295(15) 0.0371(15) 0.0043(12) 0.0260(14) 0.0032(12)
C46 0.0293(14) 0.0339(16) 0.0342(15) 0.0010(12) 0.0200(13) 0.0017(12)
C5 0.0297(14) 0.0293(14) 0.0292(14) 0.0043(11) 0.0190(12) 0.0021(11)
C51 0.0304(14) 0.0312(15) 0.0374(15) 0.0002(12) 0.0228(13) 0.0000(13)
N51 0.0365(13) 0.0339(14) 0.0443(14) -0.0006(11) 0.0264(12) -0.0045(12)
C6 0.0252(13) 0.0290(14) 0.0283(13) 0.0039(11) 0.0163(12) 0.0021(11)
C61 0.0305(14) 0.0285(14) 0.0293(13) 0.0020(11) 0.0205(12) -0.0007(11)
C62 0.0339(15) 0.0297(15) 0.0379(15) -0.0012(12) 0.0254(13) -0.0009(12)
N63 0.0353(13) 0.0357(13) 0.0325(12) -0.0019(10) 0.0235(11) -0.0037(10)
C63A 0.0356(15) 0.0246(14) 0.0349(15) 0.0030(12) 0.0246(13) 0.0019(11)
C64 0.0351(15) 0.0357(16) 0.0387(15) -0.0011(12) 0.0272(14) -0.0006(13)
C65 0.0358(15) 0.0311(15) 0.0426(16) 0.0006(12) 0.0269(14) 0.0026(13)
C66 0.0310(14) 0.0297(15) 0.0358(15) -0.0021(12) 0.0194(13) -0.0019(12)
C67 0.0351(14) 0.0300(15) 0.0319(14) 0.0034(12) 0.0233(13) 0.0028(11)
C67A 0.0292(14) 0.0250(13) 0.0302(14) 0.0031(11) 0.0195(12) 0.0034(11)
N7 0.0312(12) 0.0300(12) 0.0309(12) 0.0009(10) 0.0210(11) -0.0022(10)
C7A 0.0291(13) 0.0287(14) 0.0278(13) 0.0030(11) 0.0176(12) -0.0006(11)
N20 0.0413(14) 0.0418(15) 0.0374(13) 0.0034(11) 0.0276(12) 0.0005(11)
C20 0.0427(17) 0.051(2) 0.0362(16) -0.0015(15) 0.0260(15) -0.0072(14)
O20 0.0665(16) 0.0723(17) 0.0502(14) -0.0131(13) 0.0454(13) -0.0142(12)
C21 0.070(2) 0.054(2) 0.059(2) -0.0045(18) 0.049(2) -0.0024(18)
C22 0.057(2) 0.047(2) 0.055(2) 0.0131(17) 0.0340(18) -0.0009(17)

loop_
_atom_type_symbol
_atom_type_description
_atom_type_scat_dispersion_real
_atom_type_scat_dispersion_imag
_atom_type_scat_source
C C 0.0033 0.0000 'International Tables Vol C Tables 4.2.6.8 and 6.1.1.4'
H H 0.0000 0.0000 'International Tables Vol C Tables 4.2.6.8 and 6.1.1.4'
N N 0.0061 0.0000 'International Tables Vol C Tables 4.2.6.8 and 6.1.1.4'
O O 0.0106 0.0000 'International Tables Vol C Tables 4.2.6.8 and 6.1.1.4'

loop_
_geom_angle_atom_site_label_1
_geom_angle_atom_site_label_2
_geom_angle_atom_site_label_3
_geom_angle
_geom_angle_publ_flag
C7A N1 N2 109.9(2) no
C7A N1 C11 130.7(2) no
N2 N1 C11 119.4(2) no
C12 C11 C16 119.8(3) no
C12 C11 N1 119.2(3) no
C16 C11 N1 121.0(2) no
C13 C12 C11 119.5(3) no
C13 C12 H12 120.2 no
C11 C12 H12 120.2 no
C14 C13 C12 121.3(3) no
C14 C13 H13 119.3 no
C12 C13 H13 119.3 no
C13 C14 C15 118.8(3) no
C13 C14 H14 120.6 no
C15 C14 H14 120.6 no
C16 C15 C14 121.0(3) no
C16 C15 H15 119.5 no
C14 C15 H15 119.5 no
C15 C16 C11 119.5(3) no
C15 C16 H16 120.2 no
C11 C16 H16 120.2 no
C3 N2 N1 107.4(2) no
N2 C3 C3A 110.2(2) no
N2 C3 C31 119.9(2) no
C3A C3 C31 129.8(3) no
C3 C31 H31A 109.5 no
C3 C31 H31B 109.5 no
H31A C31 H31B 109.5 no
C3 C31 H31C 109.5 no
H31A C31 H31C 109.5 no
H31B C31 H31C 109.5 no
C4 C3A C7A 117.9(2) no
C4 C3A C3 137.2(3) no
C7A C3A C3 104.7(2) no
C3A C4 C5 115.8(2) no
C3A C4 C41 122.6(2) no
C5 C4 C41 121.6(2) no
C46 C41 C42 118.8(3) no
C46 C41 C4 120.8(2) no
C42 C41 C4 120.5(2) no
C43 C42 C41 120.1(3) no
C43 C42 H42 119.9 no
C41 C42 H42 119.9 no
C42 C43 C44 120.5(3) no
C42 C43 H43 119.8 no
C44 C43 H43 119.8 no
O44 C44 C45 124.3(3) no
O44 C44 C43 116.0(2) no
C45 C44 C43 119.7(3) no
C44 O44 C441 116.3(2) no
O44 C441 H44A 109.5 no
O44 C441 H44B 109.5 no
H44A C441 H44B 109.5 no
O44 C441 H44C 109.5 no
H44A C441 H44C 109.5 no
H44B C441 H44C 109.5 no
C46 C45 C44 119.5(3) no
C46 C45 H45 120.2 no
C44 C45 H45 120.2 no
C45 C46 C41 121.3(3) no
C45 C46 H46 119.3 no
C41 C46 H46 119.3 no
C4 C5 C6 121.5(2) no
C4 C5 C51 118.5(2) no
C6 C5 C51 119.9(2) no
N51 C51 C5 179.6(3) no
N7 C6 C5 121.6(2) no
N7 C6 C61 114.2(2) no
C5 C6 C61 124.2(2) no
C62 C61 C67A 106.4(2) no
C62 C61 C6 128.5(2) no
C67A C61 C6 124.6(2) no
N63 C62 C61 109.9(2) no
N63 C62 H62 125.1 no
C61 C62 H62 125.1 no
C62 N63 C63A 109.7(2) no
C62 N63 H63 125.2 no
C63A N63 H63 125.2 no
N63 C63A C64 129.7(3) no
N63 C63A C67A 107.5(2) no
C64 C63A C67A 122.9(3) no
C63A C64 C65 118.2(3) no
C63A C64 H64 120.9 no
C65 C64 H64 120.9 no
C64 C65 C66 120.3(3) no
C64 C65 H65 119.8 no
C66 C65 H65 119.8 no
C67 C66 C65 121.5(3) no
C67 C66 H66 119.2 no
C65 C66 H66 119.2 no
C66 C67 C67A 119.5(2) no
C66 C67 H67 120.3 no
C67A C67 H67 120.3 no
C67 C67A C63A 117.6(2) no
C67 C67A C61 135.7(2) no
C63A C67A C61 106.6(2) no
C6 N7 C7A 115.8(2) no
N7 C7A N1 125.0(2) no
N7 C7A C3A 127.2(2) no
N1 C7A C3A 107.7(2) no
C20 N20 C22 121.3(3) no
C20 N20 C21 120.8(3) no
C22 N20 C21 117.8(3) no
O20 C20 N20 124.5(3) no
O20 C20 H20 117.8 no
N20 C20 H20 117.8 no
N20 C21 H21A 109.5 no
N20 C21 H21B 109.5 no
H21A C21 H21B 109.5 no
N20 C21 H21C 109.5 no
H21A C21 H21C 109.5 no
H21B C21 H21C 109.5 no
N20 C22 H22A 109.5 no
N20 C22 H22B 109.5 no
H22A C22 H22B 109.5 no
N20 C22 H22C 109.5 no
H22A C22 H22C 109.5 no
H22B C22 H22C 109.5 no

loop_
_geom_bond_atom_site_label_1
_geom_bond_atom_site_label_2
_geom_bond_distance
_geom_bond_publ_flag
N1 C7A 1.366(3) no
N1 N2 1.388(3) no
N1 C11 1.421(4) no
C11 C12 1.387(4) no
C11 C16 1.393(4) no
C12 C13 1.384(4) no
C12 H12 0.95 no
C13 C14 1.377(5) no
C13 H13 0.95 no
C14 C15 1.386(4) no
C14 H14 0.95 no
C15 C16 1.384(4) no
C15 H15 0.95 no
C16 H16 0.95 no
N2 C3 1.321(4) no
C3 C3A 1.439(4) no
C3 C31 1.487(4) no
C31 H31A 0.98 no
C31 H31B 0.98 no
C31 H31C 0.98 no
C3A C4 1.399(4) no
C3A C7A 1.400(4) no
C4 C5 1.405(4) no
C4 C41 1.488(4) no
C41 C46 1.388(4) no
C41 C42 1.395(4) no
C42 C43 1.382(4) no
C42 H42 0.95 no
C43 C44 1.392(4) no
C43 H43 0.95 no
C44 O44 1.374(3) no
C44 C45 1.385(4) no
O44 C441 1.436(3) no
C441 H44A 0.98 no
C441 H44B 0.98 no
C441 H44C 0.98 no
C45 C46 1.383(4) no
C45 H45 0.95 no
C46 H46 0.95 no
C5 C6 1.435(4) no
C5 C51 1.435(4) no
C51 N51 1.151(3) no
C6 N7 1.335(3) no
C6 C61 1.468(4) no
C61 C62 1.383(4) no
C61 C67A 1.439(4) no
C62 N63 1.358(3) no
C62 H62 0.95 no
N63 C63A 1.376(4) no
N63 H63 0.88 no
C63A C64 1.384(4) no
C63A C67A 1.417(4) no
C64 C65 1.386(4) no
C64 H64 0.95 no
C65 C66 1.400(4) no
C65 H65 0.95 no
C66 C67 1.384(4) no
C66 H66 0.95 no
C67 C67A 1.408(4) no
C67 H67 0.95 no
N7 C7A 1.338(3) no
N20 C20 1.328(4) no
N20 C22 1.444(4) no
N20 C21 1.455(4) no
C20 O20 1.223(4) no
C20 H20 0.95 no
C21 H21A 0.98 no
C21 H21B 0.98 no
C21 H21C 0.98 no
C22 H22A 0.98 no
C22 H22B 0.98 no
C22 H22C 0.98 no

loop_
_geom_hbond_atom_site_label_D
_geom_hbond_atom_site_label_H
_geom_hbond_atom_site_label_A
_geom_hbond_site_symmetry_A
_geom_hbond_distance_DH
_geom_hbond_distance_HA
_geom_hbond_distance_DA
_geom_hbond_angle_DHA
_geom_hbond_publ_flag
N63 H63 O20 . 0.88 1.96 2.758(3) 149 no
C42 H42 Cg 7_566 0.95 2.68 3.558(3) 154 no
C46 H46 N51 7_556 0.95 2.43 3.213(4) 140 no

loop_
_geom_torsion_atom_site_label_1
_geom_torsion_atom_site_label_2
_geom_torsion_atom_site_label_3
_geom_torsion_atom_site_label_4
_geom_torsion
_geom_torsion_publ_flag
C7A N1 C11 C12 -170.2(3) no
N2 N1 C11 C12 13.1(4) no
C7A N1 C11 C16 11.3(4) no
N2 N1 C11 C16 -165.4(2) no
C16 C11 C12 C13 0.5(4) no
N1 C11 C12 C13 -178.0(3) no
C11 C12 C13 C14 -0.7(5) no
C12 C13 C14 C15 0.2(5) no
C13 C14 C15 C16 0.4(5) no
C14 C15 C16 C11 -0.6(4) no
C12 C11 C16 C15 0.1(4) no
N1 C11 C16 C15 178.6(2) no
C7A N1 N2 C3 -1.2(3) no
C11 N1 N2 C3 176.2(2) no
N1 N2 C3 C3A -0.1(3) no
N1 N2 C3 C31 178.7(2) no
N2 C3 C3A C4 176.4(3) no
C31 C3 C3A C4 -2.3(5) no
N2 C3 C3A C7A 1.3(3) no
C31 C3 C3A C7A -177.4(3) no
C7A C3A C4 C5 2.2(4) no
C3 C3A C4 C5 -172.4(3) no
C7A C3A C4 C41 -178.0(2) no
C3 C3A C4 C41 7.3(5) no
C3A C4 C41 C46 -119.0(3) no
C5 C4 C41 C46 60.7(4) no
C3A C4 C41 C42 61.4(4) no
C5 C4 C41 C42 -118.9(3) no
C46 C41 C42 C43 -0.9(4) no
C4 C41 C42 C43 178.7(2) no
C41 C42 C43 C44 2.2(4) no
C42 C43 C44 O44 178.8(2) no
C42 C43 C44 C45 -1.9(4) no
C45 C44 O44 C441 8.5(4) no
C43 C44 O44 C441 -172.3(2) no
O44 C44 C45 C46 179.6(2) no
C43 C44 C45 C46 0.4(4) no
C44 C45 C46 C41 0.9(4) no
C42 C41 C46 C45 -0.6(4) no
C4 C41 C46 C45 179.8(2) no
C3A C4 C5 C6 -2.3(4) no
C41 C4 C5 C6 177.9(2) no
C3A C4 C5 C51 178.5(2) no
C41 C4 C5 C51 -1.3(4) no
C4 C5 C6 N7 1.2(4) no
C51 C5 C6 N7 -179.6(2) no
C4 C5 C6 C61 -178.8(2) no
C51 C5 C6 C61 0.3(4) no
N7 C6 C61 C62 -151.4(3) no
C5 C6 C61 C62 28.6(4) no
N7 C6 C61 C67A 18.7(4) no
C5 C6 C61 C67A -161.3(3) no
C67A C61 C62 N63 -0.4(3) no
C6 C61 C62 N63 171.1(3) no
C61 C62 N63 C63A 0.2(3) no
C62 N63 C63A C64 -178.8(3) no
C62 N63 C63A C67A 0.1(3) no
N63 C63A C64 C65 179.4(3) no
C67A C63A C64 C65 0.6(4) no
C63A C64 C65 C66 0.4(4) no
C64 C65 C66 C67 -0.5(4) no
C65 C66 C67 C67A -0.5(4) no
C66 C67 C67A C63A 1.4(4) no
C66 C67 C67A C61 -178.8(3) no
N63 C63A C67A C67 179.4(2) no
C64 C63A C67A C67 -1.5(4) no
N63 C63A C67A C61 -0.4(3) no
C64 C63A C67A C61 178.7(2) no
C62 C61 C67A C67 -179.3(3) no
C6 C61 C67A C67 8.8(5) no
C62 C61 C67A C63A 0.5(3) no
C6 C61 C67A C63A -171.5(2) no
C5 C6 N7 C7A 0.2(4) no
C61 C6 N7 C7A -179.8(2) no
C6 N7 C7A N1 176.5(2) no
C6 N7 C7A C3A -0.2(4) no
N2 N1 C7A N7 -175.2(2) no
C11 N1 C7A N7 7.8(4) no
N2 N1 C7A C3A 2.0(3) no
C11 N1 C7A C3A -174.9(3) no
C4 C3A C7A N7 -1.0(4) no
C3 C3A C7A N7 175.2(3) no
C4 C3A C7A N1 -178.2(2) no
C3 C3A C7A N1 -2.0(3) no
C22 N20 C20 O20 -1.7(5) no
C21 N20 C20 O20 175.7(3) no

loop_
_cod_related_entry_id
_cod_related_entry_database
_cod_related_entry_code
1 ChemSpider 21133208
